data_4001022
loop_
_publ_author_name
'Drew, Steven M.'
'Smith, Lisa I.'
'McGee, Kari A.'
'Mann, Kent R.'

_publ_section_title
;
 A Platinum(II) Extended Linear Chain Material That Selectively Uptakes
 Benzene
;
_journal_issue 14
_journal_name_full 'Chemistry of Materials'
_journal_page_first 3117
_journal_paper_doi 10.1021/cm900401u
_journal_volume 21
_journal_year 2009
_chemical_formula_moiety 'C10 H14 N4 Pt'
_chemical_formula_sum 'C10 H14 N4 Pt'
_chemical_formula_weight 385.34
_space_group_IT_number 9
_symmetry_cell_setting monoclinic
_symmetry_Int_Tables_number 9
_symmetry_space_group_name_Hall 'C -2yc'
_symmetry_space_group_name_H-M 'C 1 c 1'
_atom_sites_solution_hydrogens geom
_atom_sites_solution_primary direct
_atom_sites_solution_secondary difmap
_audit_creation_method SHELXL-97
_cell_angle_alpha 90.00
_cell_angle_beta 96.675(3)
_cell_angle_gamma 90.00
_cell_formula_units_Z 4
_cell_length_a 9.5109(17)
_cell_length_b 21.228(4)
_cell_length_c 6.4158(12)
_cell_measurement_reflns_used 2065
_cell_measurement_temperature 173(2)
_cell_measurement_theta_max 25.008
_cell_measurement_theta_min 2.357
_cell_volume 1286.6(4)
_computing_cell_refinement 'SAINT, Bruker'
_computing_data_collection 'SMART, Bruker'
_computing_data_reduction 'SAINT, Bruker'
_computing_molecular_graphics 'SHELXTL, Bruker'
_computing_structure_refinement 'SHELXL-97 (Sheldrick, 1997)'
_computing_structure_solution 'SHELXS-97 (Sheldrick, 1990)'
_diffrn_ambient_temperature 173(2)
_diffrn_measured_fraction_theta_full 0.997
_diffrn_measured_fraction_theta_max 0.997
_diffrn_measurement_device_type 'Siemens SMART Platform CCD'
_diffrn_measurement_method 'area detector, omega scans per phi'
_diffrn_radiation_monochromator graphite
_diffrn_radiation_type MoK\a
_diffrn_radiation_wavelength 0.71073
_diffrn_reflns_av_R_equivalents 0.0352
_diffrn_reflns_av_sigmaI/netI 0.0434
_diffrn_reflns_limit_h_max 11
_diffrn_reflns_limit_h_min -11
_diffrn_reflns_limit_k_max 25
_diffrn_reflns_limit_k_min -25
_diffrn_reflns_limit_l_max 7
_diffrn_reflns_limit_l_min -7
_diffrn_reflns_number 6279
_diffrn_reflns_theta_full 25.06
_diffrn_reflns_theta_max 25.06
_diffrn_reflns_theta_min 1.92
_diffrn_source 'normal-focus sealed tube'
_exptl_absorpt_coefficient_mu 10.882
_exptl_absorpt_correction_T_max 0.419
_exptl_absorpt_correction_T_min 0.326
_exptl_absorpt_correction_type multi-scan
_exptl_absorpt_process_details 'SADABS, R. Blessing, 1995'
_exptl_crystal_colour yellow-orange
_exptl_crystal_density_diffrn 1.989
_exptl_crystal_density_method 'not measured'
_exptl_crystal_description needle
_exptl_crystal_F_000 720
_exptl_crystal_recrystallization_method 'diethyl acetate, acetonitrile'
_exptl_crystal_size_max 0.1
_exptl_crystal_size_mid 0.08
_exptl_crystal_size_min 0.08
_refine_diff_density_max 0.647
_refine_diff_density_min -0.709
_refine_diff_density_rms 0.100
_refine_ls_abs_structure_details 'Flack H D (1983), Acta Cryst. A39, 876-881'
_refine_ls_abs_structure_Flack 0.025(17)
_refine_ls_extinction_method none
_refine_ls_goodness_of_fit_ref 0.995
_refine_ls_hydrogen_treatment riding
_refine_ls_matrix_type full
_refine_ls_number_parameters 141
_refine_ls_number_reflns 2268
_refine_ls_number_restraints 14
_refine_ls_restrained_S_all 0.992
_refine_ls_R_factor_all 0.0321
_refine_ls_R_factor_gt 0.0252
_refine_ls_shift/su_max 0.002
_refine_ls_shift/su_mean 0.000
_refine_ls_structure_factor_coef Fsqd
_refine_ls_weighting_details 'calc w=1/[\s^2^(Fo^2^)+(0.0206P)^2^+0.0000P] where P=(Fo^2^+2Fc^2^)/3'
_refine_ls_weighting_scheme calc
_refine_ls_wR_factor_gt 0.0491
_refine_ls_wR_factor_ref 0.0507
_reflns_number_gt 2008
_reflns_number_total 2268
_reflns_threshold_expression >2sigma(I)
_cod_data_source_file cm900401u_si_002.cif
_cod_data_source_block 08029
_cod_original_sg_symbol_H-M 'C c'
_cod_database_code 4001022

loop_
_symmetry_equiv_pos_as_xyz
'x, y, z'
'x, -y, z+1/2'
'x+1/2, y+1/2, z'
'x+1/2, -y+1/2, z+1/2'

loop_
_atom_site_label
_atom_site_type_symbol
_atom_site_fract_x
_atom_site_fract_y
_atom_site_fract_z
_atom_site_U_iso_or_equiv
_atom_site_adp_type
_atom_site_occupancy
_atom_site_symmetry_multiplicity
_atom_site_calc_flag
_atom_site_refinement_flags
_atom_site_disorder_assembly
_atom_site_disorder_group
Pt1 Pt 0.5000(9) 0.513139(11) 0.2650(16) 0.03939(10) Uani 1 1 d . . .
N1 N 0.6353(13) 0.6478(4) 0.279(2) 0.077(3) Uani 1 1 d . . .
N2 N 0.1990(13) 0.5753(5) 0.210(2) 0.089(3) Uani 1 1 d . . .
N3 N 0.7993(12) 0.4506(4) 0.3067(19) 0.0534(18) Uani 1 1 d . . .
N4 N 0.3780(13) 0.3755(4) 0.254(2) 0.060(2) Uani 1 1 d . . .
C1 C 0.5853(12) 0.5985(5) 0.2746(19) 0.046(2) Uani 1 1 d . . .
C2 C 0.3083(13) 0.5516(5) 0.231(2) 0.053(2) Uani 1 1 d . . .
C3 C 0.6924(13) 0.4747(4) 0.295(2) 0.046(2) Uani 1 1 d . B .
C4 C 0.4153(13) 0.4266(5) 0.256(2) 0.051(2) Uani 1 1 d . A .
C5 C 0.3368(8) 0.3117(4) 0.2628(14) 0.073(3) Uani 0.402(13) 1 d PD A 1
H5A H 0.2883 0.3032 0.3900 0.088 Uiso 0.402(13) 1 calc PR A 1
C6 C 0.2383(16) 0.2980(11) 0.060(3) 0.115(6) Uani 0.402(13) 1 d PD A 1
H6A H 0.1520 0.3233 0.0583 0.173 Uiso 0.402(13) 1 calc PR A 1
H6B H 0.2135 0.2532 0.0549 0.173 Uiso 0.402(13) 1 calc PR A 1
H6C H 0.2867 0.3088 -0.0618 0.173 Uiso 0.402(13) 1 calc PR A 1
C7 C 0.4727(8) 0.2722(5) 0.265(2) 0.165(8) Uani 0.402(13) 1 d PD A 1
H7A H 0.5361 0.2812 0.3929 0.247 Uiso 0.402(13) 1 calc PR A 1
H7B H 0.5203 0.2828 0.1419 0.247 Uiso 0.402(13) 1 calc PR A 1
H7C H 0.4483 0.2273 0.2608 0.247 Uiso 0.402(13) 1 calc PR A 1
C5' C 0.3368(8) 0.3117(4) 0.2628(14) 0.073(3) Uani 0.598(13) 1 d PD A 2
H5'A H 0.2704 0.3012 0.1352 0.088 Uiso 0.598(13) 1 calc PR A 2
C6' C 0.2658(16) 0.2970(8) 0.461(2) 0.115(6) Uani 0.598(13) 1 d PD A 2
H6'A H 0.1774 0.3209 0.4574 0.173 Uiso 0.598(13) 1 calc PR A 2
H6'B H 0.3296 0.3090 0.5859 0.173 Uiso 0.598(13) 1 calc PR A 2
H6'C H 0.2453 0.2519 0.4662 0.173 Uiso 0.598(13) 1 calc PR A 2
C7' C 0.4727(8) 0.2722(5) 0.265(2) 0.165(8) Uani 0.598(13) 1 d PD A 2
H7'A H 0.5112 0.2771 0.1305 0.247 Uiso 0.598(13) 1 calc PR A 2
H7'B H 0.4507 0.2277 0.2860 0.247 Uiso 0.598(13) 1 calc PR A 2
H7'C H 0.5428 0.2865 0.3790 0.247 Uiso 0.598(13) 1 calc PR A 2
C8 C 0.9256(11) 0.4130(4) 0.3193(17) 0.072(3) Uani 0.88(2) 1 d PD B 1
H8A H 0.9922 0.4236 0.4467 0.086 Uiso 0.88(2) 1 calc PR B 1
C9 C 0.8775(15) 0.3438(4) 0.321(3) 0.109(5) Uani 0.88(2) 1 d PD B 1
H9A H 0.8200 0.3372 0.4362 0.163 Uiso 0.88(2) 1 calc PR B 1
H9B H 0.9608 0.3163 0.3402 0.163 Uiso 0.88(2) 1 calc PR B 1
H9C H 0.8212 0.3338 0.1873 0.163 Uiso 0.88(2) 1 calc PR B 1
C10 C 0.9920(17) 0.4263(6) 0.116(2) 0.109(5) Uani 0.88(2) 1 d PD B 1
H10A H 1.0164 0.4711 0.1100 0.163 Uiso 0.88(2) 1 calc PR B 1
H10B H 0.9241 0.4155 -0.0055 0.163 Uiso 0.88(2) 1 calc PR B 1
H10C H 1.0778 0.4008 0.1141 0.163 Uiso 0.88(2) 1 calc PR B 1
C8' C 0.9256(11) 0.4130(4) 0.3193(17) 0.072(3) Uani 0.12(2) 1 d PD B 2
H8'A H 0.9642 0.4260 0.4645 0.086 Uiso 0.12(2) 1 calc PR B 2
C9' C 0.961(8) 0.3425(12) 0.345(19) 0.109(5) Uani 0.12(2) 1 d PD B 2
H9'A H 0.9617 0.3305 0.4928 0.163 Uiso 0.12(2) 1 calc PR B 2
H9'B H 1.0550 0.3345 0.3012 0.163 Uiso 0.12(2) 1 calc PR B 2
H9'C H 0.8902 0.3176 0.2584 0.163 Uiso 0.12(2) 1 calc PR B 2
C10' C 1.040(8) 0.446(4) 0.206(17) 0.115(6) Uani 0.12(2) 1 d PD B 2
H10D H 1.0598 0.4875 0.2675 0.173 Uiso 0.12(2) 1 calc PR B 2
H10E H 1.0052 0.4503 0.0565 0.173 Uiso 0.12(2) 1 calc PR B 2
H10F H 1.1261 0.4204 0.2211 0.173 Uiso 0.12(2) 1 calc PR B 2

loop_
_atom_site_aniso_label
_atom_site_aniso_U_11
_atom_site_aniso_U_22
_atom_site_aniso_U_33
_atom_site_aniso_U_23
_atom_site_aniso_U_13
_atom_site_aniso_U_12
Pt1 0.04328(16) 0.05339(16) 0.02122(12) -0.0006(5) 0.00250(9) 0.0084(5)
N1 0.087(7) 0.059(6) 0.083(6) 0.001(5) 0.003(5) -0.002(5)
N2 0.065(6) 0.145(9) 0.058(5) -0.007(5) 0.001(4) 0.059(6)
N3 0.042(5) 0.069(5) 0.045(4) -0.001(3) -0.012(3) 0.017(4)
N4 0.066(6) 0.067(6) 0.047(4) 0.001(4) 0.008(4) -0.003(5)
C1 0.048(5) 0.056(6) 0.033(4) 0.000(4) -0.003(4) 0.015(5)
C2 0.057(7) 0.079(8) 0.024(4) 0.004(4) 0.007(4) 0.020(5)
C3 0.055(6) 0.048(7) 0.032(4) 0.002(3) -0.002(4) -0.003(5)
C4 0.041(5) 0.099(8) 0.013(3) -0.003(4) 0.000(3) 0.016(5)
C5 0.083(8) 0.078(8) 0.058(6) -0.008(5) 0.010(6) -0.027(6)
C6 0.159(19) 0.074(11) 0.116(13) -0.015(9) 0.028(12) -0.049(11)
C7 0.142(19) 0.054(7) 0.29(2) -0.003(19) -0.006(16) -0.019(11)
C5' 0.083(8) 0.078(8) 0.058(6) -0.008(5) 0.010(6) -0.027(6)
C6' 0.159(19) 0.074(11) 0.116(13) -0.015(9) 0.028(12) -0.049(11)
C7' 0.142(19) 0.054(7) 0.29(2) -0.003(19) -0.006(16) -0.019(11)
C8 0.047(6) 0.072(8) 0.092(8) -0.006(6) -0.011(6) 0.024(5)
C9 0.050(7) 0.088(7) 0.195(12) 0.056(7) 0.046(7) 0.035(5)
C10 0.050(7) 0.088(7) 0.195(12) 0.056(7) 0.046(7) 0.035(5)
C8' 0.047(6) 0.072(8) 0.092(8) -0.006(6) -0.011(6) 0.024(5)
C9' 0.050(7) 0.088(7) 0.195(12) 0.056(7) 0.046(7) 0.035(5)
C10' 0.159(19) 0.074(11) 0.116(13) -0.015(9) 0.028(12) -0.049(11)

loop_
_atom_type_symbol
_atom_type_description
_atom_type_scat_dispersion_real
_atom_type_scat_dispersion_imag
_atom_type_scat_source
C C 0.0033 0.0016 'International Tables Vol C Tables 4.2.6.8 and 6.1.1.4'
H H 0.0000 0.0000 'International Tables Vol C Tables 4.2.6.8 and 6.1.1.4'
N N 0.0061 0.0033 'International Tables Vol C Tables 4.2.6.8 and 6.1.1.4'
Pt Pt -1.7033 8.3905 'International Tables Vol C Tables 4.2.6.8 and 6.1.1.4'

loop_
_geom_angle_atom_site_label_1
_geom_angle_atom_site_label_2
_geom_angle_atom_site_label_3
_geom_angle
C2 Pt1 C1 89.7(4)
C2 Pt1 C3 179.2(3)
C1 Pt1 C3 90.2(3)
C2 Pt1 C4 90.8(4)
C1 Pt1 C4 179.5(4)
C3 Pt1 C4 89.4(3)
C3 N3 C8 173.2(9)
C4 N4 C5 176.7(9)
N1 C1 Pt1 179.5(8)
N2 C2 Pt1 178.1(10)
N3 C3 Pt1 176.9(7)
N4 C4 Pt1 174.5(8)
N4 C5 C6 107.1(11)
N4 C5 C7 106.7(8)
C6 C5 C7 109.36(9)
N4 C5 H5A 111.2
C6 C5 H5A 111.2
C7 C5 H5A 111.2
C5 C6 H6A 109.5
C5 C6 H6B 109.5
H6A C6 H6B 109.5
C5 C6 H6C 109.5
H6A C6 H6C 109.5
H6B C6 H6C 109.5
C5 C7 H7A 109.5
C5 C7 H7B 109.5
H7A C7 H7B 109.5
C5 C7 H7C 109.5
H7A C7 H7C 109.5
H7B C7 H7C 109.5
H6'A C6' H6'B 109.5
H6'A C6' H6'C 109.5
H6'B C6' H6'C 109.5
N3 C8 C10 105.9(8)
N3 C8 C9 106.4(9)
C10 C8 C9 109.39(10)
N3 C8 H8A 111.6
C10 C8 H8A 111.6
C9 C8 H8A 111.6
C8 C9 H9A 109.5
C8 C9 H9B 109.5
H9A C9 H9B 109.5
C8 C9 H9C 109.5
H9A C9 H9C 109.5
H9B C9 H9C 109.5
C8 C10 H10A 109.5
C8 C10 H10B 109.5
H10A C10 H10B 109.5
C8 C10 H10C 109.5
H10A C10 H10C 109.5
H10B C10 H10C 109.5
H9'A C9' H9'B 109.5
H9'A C9' H9'C 109.5
H9'B C9' H9'C 109.5
H10D C10' H10E 109.5
H10D C10' H10F 109.5
H10E C10' H10F 109.5

loop_
_geom_bond_atom_site_label_1
_geom_bond_atom_site_label_2
_geom_bond_distance
Pt1 C2 1.986(9)
Pt1 C1 1.984(10)
Pt1 C3 1.992(10)
Pt1 C4 2.005(11)
N1 C1 1.148(10)
N2 C2 1.149(10)
N3 C3 1.134(10)
N3 C8 1.436(11)
N4 C4 1.141(11)
N4 C5 1.412(11)
C5 C6 1.5399(11)
C5 C7 1.5400(8)
C5 H5A 1.0000
C6 H6A 0.9800
C6 H6B 0.9800
C6 H6C 0.9800
C7 H7A 0.9800
C7 H7B 0.9800
C7 H7C 0.9800
C6' H6'A 0.9800
C6' H6'B 0.9800
C6' H6'C 0.9800
C8 C10 1.5396(11)
C8 C9 1.5398(11)
C8 H8A 1.0000
C9 H9A 0.9800
C9 H9B 0.9800
C9 H9C 0.9800
C10 H10A 0.9800
C10 H10B 0.9800
C10 H10C 0.9800
C9' H9'A 0.9800
C9' H9'B 0.9800
C9' H9'C 0.9800
C10' H10D 0.9800
C10' H10E 0.9800
C10' H10F 0.9800
